data_7005172
loop_
_publ_author_name
'Beobide, Garikoitz'
'Castillo, Oscar'
'Luque, Antonio'
'Garc\'ia-Couceiro, Urko'
'Garc\'ia-Ter\'an, Juan P'
'Rom\'an, Pascual'

_publ_section_title
;
 Rational design of 1-D metal-organic frameworks based on the novel
 pyrimidine-4,6-dicarboxylate ligand. New insights into pyrimidine
 through magnetic interaction.
;
_journal_issue 25
_journal_name_full 'Dalton transactions (Cambridge, England : 2003)'
_journal_page_first 2669
_journal_page_last 2680
_journal_paper_doi 10.1039/b617348a
_journal_year 2007
_chemical_compound_source 'synthesis as described'
_chemical_formula_moiety 'C6 H3 K1 N2 O4'
_chemical_formula_structural 'C6 H3 K1 N2 O4'
_chemical_formula_sum 'C6 H3 K N2 O4'
_chemical_formula_weight 206.21
_chemical_name_common 'potassium pyrimidine-4,6-dicarboxylate acid'
_chemical_name_systematic
;
potassium pyrimidine-4,6-dicarboxylate acid
;
_space_group_IT_number 9
_symmetry_cell_setting monoclinic
_symmetry_Int_Tables_number 9
_symmetry_space_group_name_Hall 'C -2yc'
_symmetry_space_group_name_H-M 'C 1 c 1'
_atom_sites_solution_hydrogens difmap
_atom_sites_solution_primary direct
_atom_sites_solution_secondary difmap
_audit_creation_method SHELXL
_cell_angle_alpha 90.00
_cell_angle_beta 94.51(2)
_cell_angle_gamma 90.00
_cell_formula_units_Z 4
_cell_length_a 4.3290(10)
_cell_length_b 12.360(2)
_cell_length_c 14.060(2)
_cell_measurement_reflns_used 3607
_cell_measurement_temperature 293(2)
_cell_measurement_theta_max 30.10
_cell_measurement_theta_min 2.91
_cell_volume 750.0(2)
_computing_cell_refinement 'CrysAlis CCD (Oxford Diffraction, 2003)'
_computing_data_collection 'CrysAlis CCD (Oxford Diffraction, 2003)'
_computing_data_reduction 'CrysAlis RED (Oxford Diffraction, 2003)'
_computing_molecular_graphics 'Ortep-3 (Farrugia, 1997)'
_computing_publication_material 'WinGX (Farrugia, 1999)'
_computing_structure_refinement 'SHELXL-97 (Sheldrick, 1997)'
_computing_structure_solution 'Sir92 (Altamore et al., 1993)'
_diffrn_ambient_temperature 293(2)
_diffrn_measured_fraction_theta_full 0.996
_diffrn_measured_fraction_theta_max 0.996
_diffrn_measurement_device_type Xcalibur
_diffrn_measurement_method \w
_diffrn_radiation_monochromator graphite
_diffrn_radiation_source 'fine-focus sealed tube'
_diffrn_radiation_type MoK\a
_diffrn_radiation_wavelength 0.71073
_diffrn_reflns_av_R_equivalents 0.0402
_diffrn_reflns_av_sigmaI/netI 0.0905
_diffrn_reflns_limit_h_max 6
_diffrn_reflns_limit_h_min -6
_diffrn_reflns_limit_k_max 17
_diffrn_reflns_limit_k_min -13
_diffrn_reflns_limit_l_max 19
_diffrn_reflns_limit_l_min -19
_diffrn_reflns_number 3607
_diffrn_reflns_theta_full 30.10
_diffrn_reflns_theta_max 30.10
_diffrn_reflns_theta_min 2.91
_diffrn_standards_decay_% 0
_diffrn_standards_interval_count 0
_diffrn_standards_interval_time 0
_diffrn_standards_number 0
_exptl_absorpt_coefficient_mu 0.688
_exptl_absorpt_correction_T_max 0.992
_exptl_absorpt_correction_T_min 0.931
_exptl_absorpt_correction_type numerical
_exptl_absorpt_process_details
;
CrysAlis RED, Oxford Diffraction Ltd.,
Version 1.170.32 (release 06.06.2003 CrysAlis170 VC++)
(compiled Jun 6 2003,13:53:32)
Analytical numeric absorption correction using a multifaceted crystal
model based on expressions derived by R.C. Clark & J.S. Reid.
;
_exptl_crystal_colour colourless
_exptl_crystal_density_diffrn 1.826
_exptl_crystal_density_meas 1.82(1)
_exptl_crystal_density_method flotation
_exptl_crystal_description plate
_exptl_crystal_F_000 416
_exptl_crystal_size_max 0.08
_exptl_crystal_size_mid 0.05
_exptl_crystal_size_min 0.01
_refine_diff_density_max 0.373
_refine_diff_density_min -0.278
_refine_diff_density_rms 0.057
_refine_ls_abs_structure_details 'Flack H D (1983), Acta Cryst. A39, 876-881'
_refine_ls_abs_structure_Flack 0.0(5)
_refine_ls_extinction_method none
_refine_ls_goodness_of_fit_ref 0.757
_refine_ls_hydrogen_treatment constr
_refine_ls_matrix_type full
_refine_ls_number_parameters 121
_refine_ls_number_reflns 2098
_refine_ls_number_restraints 2
_refine_ls_restrained_S_all 0.757
_refine_ls_R_factor_all 0.0769
_refine_ls_R_factor_gt 0.0341
_refine_ls_shift/su_max 0.000
_refine_ls_shift/su_mean 0.000
_refine_ls_structure_factor_coef Fsqd
_refine_ls_weighting_details 'calc w=1/[\s^2^(Fo^2^)+(0.0304P)^2^] where P=(Fo^2^+2Fc^2^)/3'
_refine_ls_weighting_scheme calc
_refine_ls_wR_factor_gt 0.0633
_refine_ls_wR_factor_ref 0.0686
_reflns_number_gt 1117
_reflns_number_total 2098
_reflns_threshold_expression >2sigma(I)
_cod_data_source_file b617348a.txt
_cod_data_source_block compound_2
_cod_original_sg_symbol_H-M 'C c'
_cod_original_formula_sum 'C6 H3 K1 N2 O4'
_cod_database_code 7005172

loop_
_symmetry_equiv_pos_as_xyz
'x, y, z'
'x, -y, z+1/2'
'x+1/2, y+1/2, z'
'x+1/2, -y+1/2, z+1/2'

loop_
_atom_site_label
_atom_site_type_symbol
_atom_site_fract_x
_atom_site_fract_y
_atom_site_fract_z
_atom_site_U_iso_or_equiv
_atom_site_adp_type
_atom_site_occupancy
_atom_site_symmetry_multiplicity
_atom_site_calc_flag
_atom_site_refinement_flags
_atom_site_disorder_assembly
_atom_site_disorder_group
K1 K -0.0412(12) 0.9999(2) 0.4945(3) 0.04609(16) Uani 1 1 d . . .
N1 N 0.2746(16) 0.8948(6) 0.6757(4) 0.0339(18) Uani 1 1 d . . .
C2 C 0.466(3) 0.94155(17) 0.7454(9) 0.0375(6) Uani 1 1 d . . .
H2 H 0.4742 1.0167 0.7452 0.045 Uiso 1 1 calc R . .
N3 N 0.6388(16) 0.8935(5) 0.8120(4) 0.0308(18) Uani 1 1 d . . .
C4 C 0.6413(17) 0.7878(6) 0.8098(5) 0.0246(17) Uani 1 1 d . . .
C5 C 0.451(3) 0.72826(15) 0.7418(7) 0.0266(6) Uani 1 1 d . . .
H5 H 0.4490 0.6530 0.7428 0.032 Uiso 1 1 calc R . .
C6 C 0.2742(18) 0.7841(5) 0.6757(5) 0.0248(17) Uani 1 1 d . . .
C7 C 0.8554(14) 0.7275(6) 0.8866(4) 0.0240(18) Uani 1 1 d . . .
O71 O 1.0296(12) 0.7951(4) 0.9352(4) 0.0366(16) Uani 1 1 d . . .
O72 O 0.8473(13) 0.6314(5) 0.8922(3) 0.0394(17) Uani 1 1 d . . .
C8 C 0.0632(14) 0.7314(6) 0.6038(5) 0.0275(18) Uani 1 1 d . . .
O81 O -0.1133(14) 0.7931(4) 0.5522(4) 0.0394(16) Uani 1 1 d . . .
O82 O 0.0622(12) 0.6301(5) 0.5956(3) 0.0372(16) Uani 1 1 d . . .
H71 H 1.133 0.763 0.967 0.056 Uiso 1 1 d . . .

loop_
_atom_site_aniso_label
_atom_site_aniso_U_11
_atom_site_aniso_U_22
_atom_site_aniso_U_33
_atom_site_aniso_U_23
_atom_site_aniso_U_13
_atom_site_aniso_U_12
K1 0.0636(3) 0.0275(2) 0.0474(3) 0.0053(2) 0.0052(2) 0.0108(2)
N1 0.040(4) 0.031(3) 0.029(3) -0.008(3) -0.003(3) 0.004(3)
C2 0.0436(16) 0.0260(11) 0.0405(14) -0.007(5) -0.0121(11) -0.012(4)
N3 0.034(4) 0.022(3) 0.033(3) -0.009(3) -0.017(3) 0.003(3)
C4 0.016(3) 0.037(4) 0.019(3) 0.009(3) -0.006(3) 0.004(3)
C5 0.0276(13) 0.0232(9) 0.0280(13) -0.016(3) -0.0039(9) -0.011(4)
C6 0.031(4) 0.015(3) 0.028(4) 0.008(3) 0.001(3) 0.003(3)
C7 0.027(4) 0.029(4) 0.015(3) 0.004(3) -0.010(3) 0.011(3)
O71 0.033(3) 0.039(3) 0.033(3) 0.001(3) -0.025(3) 0.003(3)
O72 0.054(4) 0.026(3) 0.035(3) 0.010(2) -0.013(3) -0.006(3)
C8 0.027(4) 0.026(4) 0.030(3) 0.008(3) 0.006(3) 0.007(3)
O81 0.049(4) 0.017(2) 0.048(3) 0.005(2) -0.018(3) -0.001(2)
O82 0.043(4) 0.027(3) 0.040(3) 0.006(3) -0.011(3) -0.006(3)

loop_
_geom_angle_atom_site_label_1
_geom_angle_atom_site_label_2
_geom_angle_atom_site_label_3
_geom_angle
_geom_angle_site_symmetry_1
_geom_angle_site_symmetry_3
_geom_angle_publ_flag
O71 K1 O81 179.4(3) 2_474 . ?
O71 K1 O72 107.3(2) 2_474 4_464 ?
O81 K1 O72 72.3(2) . 4_464 ?
O71 K1 O82 73.0(2) 2_474 3_455 ?
O81 K1 O82 107.4(2) . 3_455 ?
O72 K1 O82 179.2(3) 4_464 3_455 ?
O71 K1 N1 126.8(2) 2_474 . ?
O81 K1 N1 53.73(19) . . ?
O72 K1 N1 86.3(2) 4_464 . ?
O82 K1 N1 94.1(2) 3_455 . ?
O71 K1 N3 53.16(17) 2_474 2_474 ?
O81 K1 N3 126.3(2) . 2_474 ?
O72 K1 N3 93.9(2) 4_464 2_474 ?
O82 K1 N3 85.7(2) 3_455 2_474 ?
N1 K1 N3 179.8(3) . 2_474 ?
O71 K1 O82 64.40(18) 2_474 3 ?
O81 K1 O82 115.99(18) . 3 ?
O72 K1 O82 91.0(2) 4_464 3 ?
O82 K1 O82 89.84(18) 3_455 3 ?
N1 K1 O82 64.16(19) . 3 ?
N3 K1 O82 115.8(2) 2_474 3 ?
O71 K1 O72 115.50(18) 2_474 4_364 ?
O81 K1 O72 64.1(2) . 4_364 ?
O72 K1 O72 89.15(18) 4_464 4_364 ?
O82 K1 O72 90.1(2) 3_455 4_364 ?
N1 K1 O72 115.9(2) . 4_364 ?
N3 K1 O72 64.11(18) 2_474 4_364 ?
O82 K1 O72 179.9(3) 3 4_364 ?
C2 N1 C6 115.1(6) . . ?
C2 N1 K1 128.4(5) . . ?
C6 N1 K1 114.9(5) . . ?
N3 C2 N1 127.6(4) . . ?
N3 C2 H2 116.2 . . ?
N1 C2 H2 116.2 . . ?
C2 N3 C4 116.6(6) . . ?
C2 N3 K1 126.6(4) . 2_675 ?
C4 N3 K1 116.0(5) . 2_675 ?
N3 C4 C5 121.9(6) . . ?
N3 C4 C7 117.9(6) . . ?
C5 C4 C7 120.1(6) . . ?
C6 C5 C4 117.9(4) . . ?
C6 C5 H5 121.0 . . ?
C4 C5 H5 121.1 . . ?
C5 C6 N1 120.7(7) . . ?
C5 C6 C8 122.7(6) . . ?
N1 C6 C8 116.5(6) . . ?
O72 C7 O71 129.2(6) . . ?
O72 C7 C4 120.3(6) . . ?
O71 C7 C4 110.5(6) . . ?
C7 O71 K1 134.4(5) . 2_675 ?
C7 O71 H71 106 . . ?
K1 O71 H71 114 2_675 . ?
C7 O72 K1 129.1(6) . 4_565 ?
C7 O72 K1 119.2(4) . 4_665 ?
K1 O72 K1 89.15(17) 4_565 4_665 ?
O82 C8 O81 123.3(6) . . ?
O82 C8 C6 120.4(6) . . ?
O81 C8 C6 116.4(6) . . ?
C8 O81 K1 131.4(5) . . ?
C8 O82 K1 128.1(5) . 3_545 ?
C8 O82 K1 121.6(4) . 3_445 ?
K1 O82 K1 89.84(18) 3_545 3_445 ?

loop_
_geom_bond_atom_site_label_1
_geom_bond_atom_site_label_2
_geom_bond_distance
_geom_bond_site_symmetry_2
_geom_bond_publ_flag
K1 O71 2.692(6) 2_474 ?
K1 O81 2.707(6) . ?
K1 O72 2.812(7) 4_464 ?
K1 O82 2.818(7) 3_455 ?
K1 N1 3.082(8) . ?
K1 N3 3.112(8) 2_474 ?
K1 O82 3.294(7) 3 ?
K1 O72 3.333(7) 4_364 ?
N1 C2 1.362(11) . ?
N1 C6 1.369(10) . ?
C2 N3 1.295(11) . ?
C2 H2 0.9300 . ?
N3 C4 1.307(11) . ?
N3 K1 3.112(8) 2_675 ?
C4 C5 1.417(10) . ?
C4 C7 1.556(9) . ?
C5 C6 1.347(10) . ?
C5 H5 0.9300 . ?
C6 C8 1.461(10) . ?
C7 O72 1.191(9) . ?
C7 O71 1.286(8) . ?
O71 K1 2.692(6) 2_675 ?
O71 H71 0.73 . ?
O72 K1 2.812(7) 4_565 ?
O72 K1 3.333(7) 4_665 ?
C8 O82 1.257(9) . ?
C8 O81 1.267(8) . ?
O82 K1 2.818(7) 3_545 ?
O82 K1 3.294(7) 3_445 ?

loop_
_geom_hbond_atom_site_label_D
_geom_hbond_atom_site_label_H
_geom_hbond_atom_site_label_A
_geom_hbond_distance_DH
_geom_hbond_distance_HA
_geom_hbond_distance_DA
_geom_hbond_angle_DHA
_geom_hbond_site_symmetry_A
O71 H71 O81 0.73 1.71 2.426(8) 171(4) 4_665
